data_4034235
loop_
_publ_author_name
'Aletti, Anna B.'
'Miljkovic, Ana'
'Toma, Lucio'
'Bruno, Rosaria'
'Armentano, Donatella'
'Gunnlaugsson, Thorfinnur'
'Bergamaschi, Greta'
'Amendola, Valeria'

_publ_section_title
;
 Halide-Controlled Extending-Shrinking Motion of a Covalent Cage.
;
_journal_issue 7
_journal_name_full 'The Journal of organic chemistry'
_journal_page_first 4221
_journal_page_last 4228
_journal_paper_doi 10.1021/acs.joc.9b00219
_journal_volume 84
_journal_year 2019
_chemical_formula_sum 'C57 H57 F18 N8 P3'
_chemical_formula_weight 1289.01
_space_group_crystal_system trigonal
_space_group_IT_number 147
_space_group_name_Hall '-P 3'
_space_group_name_H-M_alt 'P -3'
_atom_sites_solution_hydrogens geom
_audit_creation_method SHELXL-2013
_cell_angle_alpha 90
_cell_angle_beta 90
_cell_angle_gamma 120
_cell_formula_units_Z 2
_cell_length_a 14.3935(8)
_cell_length_b 14.3935(8)
_cell_length_c 17.2887(10)
_cell_measurement_reflns_used 8423
_cell_measurement_temperature 90(2)
_cell_measurement_theta_max 24.2
_cell_measurement_theta_min 2.8
_cell_volume 3101.9(3)
_computing_cell_refinement 'Bruker APEX'
_computing_data_collection 'Bruker APEX'
_computing_data_reduction 'Bruker SAINT'
_computing_molecular_graphics 'Bruker SHELXTL'
_computing_publication_material 'Bruker SHELXTL'
_computing_structure_refinement 'SHELXL-2013 (Sheldrick, 2013)'
_computing_structure_solution 'SHELXS-2013 (Sheldrick, 2013)'
_diffrn_ambient_temperature 90(2)
_diffrn_measured_fraction_theta_full 0.998
_diffrn_measured_fraction_theta_max 0.997
_diffrn_measurement_device_type 'CCD area detector'
_diffrn_measurement_method 'phi and omega scans'
_diffrn_radiation_type MoK\a
_diffrn_radiation_wavelength 0.71073
_diffrn_reflns_av_R_equivalents 0.0418
_diffrn_reflns_av_unetI/netI 0.0295
_diffrn_reflns_Laue_measured_fraction_full 0.998
_diffrn_reflns_Laue_measured_fraction_max 0.997
_diffrn_reflns_limit_h_max 17
_diffrn_reflns_limit_h_min -17
_diffrn_reflns_limit_k_max 17
_diffrn_reflns_limit_k_min -17
_diffrn_reflns_limit_l_max 21
_diffrn_reflns_limit_l_min -21
_diffrn_reflns_number 36122
_diffrn_reflns_point_group_measured_fraction_full 0.998
_diffrn_reflns_point_group_measured_fraction_max 0.997
_diffrn_reflns_theta_full 25.242
_diffrn_reflns_theta_max 26.390
_diffrn_reflns_theta_min 1.178
_diffrn_source 'fine-focus sealed tube'
_exptl_absorpt_coefficient_mu 0.194
_exptl_absorpt_correction_T_max 0.950
_exptl_absorpt_correction_T_min 0.930
_exptl_absorpt_correction_type multi-scan
_exptl_absorpt_process_details sadabs
_exptl_crystal_colour colourless
_exptl_crystal_density_diffrn 1.380
_exptl_crystal_description hexagonal-prisms
_exptl_crystal_F_000 1324
_exptl_crystal_size_max 0.28
_exptl_crystal_size_mid 0.24
_exptl_crystal_size_min 0.22
_refine_diff_density_max 1.879
_refine_diff_density_min -0.735
_refine_diff_density_rms 0.196
_refine_ls_extinction_method none
_refine_ls_goodness_of_fit_ref 1.218
_refine_ls_hydrogen_treatment constr
_refine_ls_matrix_type full
_refine_ls_number_parameters 294
_refine_ls_number_reflns 4220
_refine_ls_number_restraints 2
_refine_ls_restrained_S_all 1.219
_refine_ls_R_factor_all 0.3218
_refine_ls_R_factor_gt 0.2754
_refine_ls_shift/su_max 0.001
_refine_ls_shift/su_mean 0.000
_refine_ls_structure_factor_coef Fsqd
_refine_ls_weighting_details 'w=1/[\s^2^(Fo^2^)+(0.7000P)^2^+0.1117P] where P=(Fo^2^+2Fc^2^)/3'
_refine_ls_weighting_scheme calc
_refine_ls_wR_factor_gt 0.7053
_refine_ls_wR_factor_ref 0.7483
_reflns_Friedel_coverage 0.000
_reflns_number_gt 2606
_reflns_number_total 4220
_reflns_threshold_expression 'I > 2\s(I)'
_cod_data_source_file jo9b00219_si_004.cif
_cod_data_source_block 1_PF6_LT
_cod_original_cell_volume 3101.9(4)
_cod_database_code 4034235
_shelx_space_group_comment
;
The symmetry employed for this shelxl refinement is uniquely defined
by the following loop, which should always be used as a source of
symmetry information in preference to the above space-group names.
They are only intended as comments.
;
_shelxl_version_number 2013-4

loop_
_space_group_symop_operation_xyz
'x, y, z'
'-y, x-y, z'
'-x+y, -x, z'
'-x, -y, -z'
'y, -x+y, -z'
'x-y, x, -z'

loop_
_atom_site_label
_atom_site_type_symbol
_atom_site_fract_x
_atom_site_fract_y
_atom_site_fract_z
_atom_site_U_iso_or_equiv
_atom_site_adp_type
_atom_site_occupancy
_atom_site_site_symmetry_order
_atom_site_calc_flag
_atom_site_refinement_flags_posn
_atom_site_refinement_flags_adp
_atom_site_refinement_flags_occupancy
N1 N 1.0626(7) 0.2653(10) 0.1832(4) 0.138(6) Uani 1 1 d G . .
C9 C 0.9920(8) 0.1593(9) 0.2094(4) 0.202(15) Uani 1 1 d G . .
H9 H 0.9531 0.0978 0.1776 0.243 Uiso 1 1 calc R U .
C10 C 0.9897(8) 0.1612(9) 0.2915(4) 0.144(8) Uani 1 1 d G . .
H10 H 0.9491 0.1013 0.3242 0.173 Uiso 1 1 calc R U .
N2 N 1.0589(7) 0.2685(10) 0.3160(4) 0.137(6) Uani 1 1 d G . .
C19 C 1.1039(6) 0.3328(8) 0.2490(6) 0.209(16) Uani 1 1 d G . .
H19 H 1.1531 0.4078 0.2484 0.250 Uiso 1 1 calc R U .
N3 N 0.6667 0.3333 0.0889(8) 0.089(4) Uani 1 3 d S T P
N4 N 0.6667 0.3333 0.4119(9) 0.097(5) Uani 1 3 d S T P
C1 C 0.7163(14) 0.2699(16) 0.1112(7) 0.127(6) Uani 1 1 d D . .
H1A H 0.6677 0.1938 0.0975 0.152 Uiso 1 1 calc R U .
H1B H 0.7268 0.2741 0.1680 0.152 Uiso 1 1 calc R U .
C2 C 0.8268(10) 0.3110(14) 0.0701(6) 0.109(5) Uani 1 1 d D . .
C3 C 0.8394(15) 0.3402(14) -0.0059(7) 0.110(4) Uani 1 1 d . . .
H3 H 0.7886 0.3556 -0.0288 0.132 Uiso 1 1 calc R U .
C4 C 0.9162(16) 0.3480(11) -0.0478(7) 0.128(7) Uani 1 1 d . . .
H4 H 0.9176 0.3608 -0.1018 0.153 Uiso 1 1 calc R U .
C5 C 1.0012(10) 0.3369(11) -0.0115(7) 0.113(6) Uani 1 1 d . . .
H5 H 1.0604 0.3457 -0.0414 0.136 Uiso 1 1 calc R U .
C6 C 0.9956(8) 0.3125(11) 0.0698(6) 0.093(4) Uani 1 1 d . . .
C7 C 0.9029(8) 0.3049(13) 0.1077(5) 0.104(5) Uani 1 1 d . . .
H7 H 0.8966 0.2950 0.1621 0.124 Uiso 1 1 calc R U .
C8 C 1.0796(15) 0.293(2) 0.1059(10) 0.137(7) Uani 1 1 d . . .
H8A H 1.0822 0.2350 0.0770 0.165 Uiso 1 1 calc R U .
H8B H 1.1504 0.3588 0.1003 0.165 Uiso 1 1 calc R U .
C11 C 1.0810(12) 0.293(2) 0.3958(9) 0.137(7) Uani 1 1 d . . .
H11A H 1.1518 0.3585 0.4020 0.165 Uiso 1 1 calc R U .
H11B H 1.0833 0.2331 0.4224 0.165 Uiso 1 1 calc R U .
C12 C 0.9963(7) 0.3096(12) 0.4310(6) 0.108(5) Uani 1 1 d . . .
C13 C 1.0007(9) 0.3345(11) 0.5114(7) 0.100(4) Uani 1 1 d . . .
H13 H 1.0566 0.3375 0.5425 0.120 Uiso 1 1 calc R U .
C14 C 0.9231(15) 0.3545(10) 0.5454(7) 0.115(6) Uani 1 1 d . . .
H14 H 0.9332 0.3806 0.5969 0.138 Uiso 1 1 calc R U .
C15 C 0.8357(16) 0.3376(15) 0.5062(7) 0.124(5) Uani 1 1 d . . .
H15 H 0.7804 0.3433 0.5319 0.149 Uiso 1 1 calc R U .
C16 C 0.8259(10) 0.3118(14) 0.4288(5) 0.103(4) Uani 1 1 d D . .
C17 C 0.9045(9) 0.3062(14) 0.3927(6) 0.111(5) Uani 1 1 d . . .
H17 H 0.9005 0.2995 0.3380 0.133 Uiso 1 1 calc R U .
C18 C 0.7155(12) 0.2687(17) 0.3872(6) 0.124(6) Uani 1 1 d D . .
H18A H 0.7259 0.2739 0.3304 0.149 Uiso 1 1 calc R U .
H18B H 0.6673 0.1924 0.4007 0.149 Uiso 1 1 calc R U .
P1 P 0.6660(6) 0.0398(4) 0.2505(3) 0.090(2) Uani 0.5 1 d . . P
F1 F 0.7340(14) 0.0167(12) 0.1928(16) 0.150(9) Uani 0.5 1 d . . P
F2 F 0.592(3) -0.0745(18) 0.2522(9) 0.172(12) Uani 0.5 1 d . . P
F3 F 0.6061(12) 0.0642(10) 0.1859(9) 0.101(4) Uani 0.5 1 d . . P
F4 F 0.7333(15) 0.0138(13) 0.3153(10) 0.108(5) Uani 0.5 1 d . . P
F5 F 0.7583(12) 0.1643(17) 0.2492(8) 0.111(5) Uani 0.5 1 d . . P
F6 F 0.590(2) 0.0506(17) 0.297(2) 0.28(2) Uani 0.5 1 d . . P
P2 P 0.0000 0.0000 0.5000 0.137(4) Uani 1 6 d S T P
F7 F 0.0989(12) 0.0752(11) 0.4491(8) 0.161(4) Uani 1 1 d . . .
P3 P 0.0000 0.0000 0.0000 0.145(5) Uani 1 6 d S T P
F8 F 0.1010(11) 0.0752(10) 0.0518(7) 0.157(4) Uani 1 1 d . . .
P4 P 0.3333 0.6667 0.2502(4) 0.175(9) Uani 0.5 3 d S T P
F9 F 0.405(4) 0.660(5) 0.3144(10) 0.244(19) Uani 0.5 1 d . . P
F10 F 0.413(4) 0.670(4) 0.1879(11) 0.25(2) Uani 0.5 1 d . . P

loop_
_atom_site_aniso_label
_atom_site_aniso_U_11
_atom_site_aniso_U_22
_atom_site_aniso_U_33
_atom_site_aniso_U_23
_atom_site_aniso_U_13
_atom_site_aniso_U_12
N1 0.059(5) 0.194(14) 0.086(7) 0.011(8) 0.004(5) 0.007(7)
C9 0.22(2) 0.46(5) 0.053(7) -0.014(14) -0.007(9) 0.27(3)
C10 0.129(13) 0.27(3) 0.067(7) -0.036(11) -0.016(7) 0.122(16)
N2 0.058(5) 0.222(17) 0.087(7) -0.002(8) 0.030(5) 0.037(7)
C19 0.066(8) 0.28(3) 0.32(4) -0.17(3) -0.063(14) 0.118(14)
N3 0.111(7) 0.111(7) 0.045(6) 0.000 0.000 0.056(4)
N4 0.121(8) 0.121(8) 0.050(7) 0.000 0.000 0.061(4)
C1 0.182(16) 0.161(14) 0.053(6) 0.025(7) 0.024(7) 0.097(13)
C2 0.097(8) 0.171(13) 0.058(6) -0.017(7) 0.016(5) 0.067(9)
C3 0.151(13) 0.128(11) 0.069(7) 0.007(6) 0.005(7) 0.082(10)
C4 0.162(15) 0.096(8) 0.062(6) -0.010(6) 0.049(9) 0.017(9)
C5 0.070(6) 0.109(9) 0.066(6) -0.009(6) 0.026(5) -0.026(6)
C6 0.061(5) 0.123(9) 0.065(6) -0.011(5) 0.019(4) 0.024(5)
C7 0.053(5) 0.168(12) 0.047(5) 0.013(6) 0.014(4) 0.023(6)
C8 0.125(12) 0.200(19) 0.122(12) 0.035(12) 0.050(10) 0.108(13)
C11 0.079(8) 0.23(2) 0.090(9) -0.046(11) -0.024(6) 0.065(10)
C12 0.039(4) 0.145(11) 0.073(6) 0.021(6) -0.007(4) -0.004(5)
C13 0.056(5) 0.097(8) 0.082(7) 0.005(6) -0.014(5) -0.011(5)
C14 0.157(14) 0.081(7) 0.069(7) -0.007(5) -0.045(8) 0.031(8)
C15 0.156(14) 0.149(13) 0.052(6) 0.011(6) -0.008(7) 0.065(11)
C16 0.106(8) 0.181(13) 0.047(5) 0.012(6) -0.012(5) 0.090(9)
C17 0.064(6) 0.180(13) 0.045(5) 0.005(6) -0.008(4) 0.028(7)
C18 0.151(13) 0.187(15) 0.045(5) -0.005(7) -0.010(6) 0.093(12)
P1 0.137(5) 0.073(3) 0.047(3) 0.0006(19) -0.001(2) 0.043(3)
F1 0.093(10) 0.076(8) 0.30(3) 0.063(12) 0.037(13) 0.055(8)
F2 0.34(4) 0.127(14) 0.087(11) -0.020(9) -0.012(15) 0.15(2)
F3 0.112(10) 0.069(7) 0.114(10) 0.001(6) -0.033(8) 0.038(7)
F4 0.142(12) 0.109(10) 0.127(11) 0.003(8) 0.014(9) 0.103(10)
F5 0.087(8) 0.195(17) 0.085(8) 0.004(8) -0.004(6) 0.097(11)
F6 0.24(3) 0.134(15) 0.52(5) 0.18(2) 0.31(4) 0.137(18)
P2 0.123(5) 0.123(5) 0.166(12) 0.000 0.000 0.062(3)
F7 0.173(11) 0.159(9) 0.145(9) 0.012(7) 0.018(7) 0.080(9)
P3 0.106(5) 0.106(5) 0.223(16) 0.000 0.000 0.053(2)
F8 0.177(11) 0.154(9) 0.139(9) -0.022(7) -0.042(7) 0.082(8)
P4 0.256(14) 0.256(14) 0.011(3) 0.000 0.000 0.128(7)
F9 0.34(6) 0.39(5) 0.045(8) 0.042(18) 0.018(14) 0.21(5)
F10 0.41(7) 0.36(5) 0.050(8) -0.038(18) 0.015(15) 0.23(5)

loop_
_atom_type_symbol
_atom_type_description
_atom_type_scat_dispersion_real
_atom_type_scat_dispersion_imag
_atom_type_scat_source
C C 0.0033 0.0016 'International Tables Vol C Tables 4.2.6.8 and 6.1.1.4'
H H 0.0000 0.0000 'International Tables Vol C Tables 4.2.6.8 and 6.1.1.4'
N N 0.0061 0.0033 'International Tables Vol C Tables 4.2.6.8 and 6.1.1.4'
F F 0.0171 0.0103 'International Tables Vol C Tables 4.2.6.8 and 6.1.1.4'
P P 0.1023 0.0942 'International Tables Vol C Tables 4.2.6.8 and 6.1.1.4'

loop_
_geom_angle_atom_site_label_1
_geom_angle_atom_site_label_2
_geom_angle_atom_site_label_3
_geom_angle
_geom_angle_site_symmetry_1
_geom_angle_site_symmetry_3
C8 N1 C19 128.7(13) . .
C8 N1 C9 123.2(13) . .
C19 N1 C9 108.0 . .
N1 C9 C10 108.0 . .
N2 C10 C9 108.0 . .
C11 N2 C19 131.2(12) . .
C11 N2 C10 120.5(13) . .
C19 N2 C10 108.0 . .
N2 C19 N1 108.0 . .
C1 N3 C1 113.3(6) . 2_655
C1 N3 C1 113.3(6) . 3_665
C1 N3 C1 113.3(6) 2_655 3_665
C18 N4 C18 112.0(6) . 2_655
C18 N4 C18 112.0(6) . 3_665
C18 N4 C18 112.0(6) 2_655 3_665
N3 C1 C2 111.4(12) . .
C7 C2 C3 120.7(11) . .
C7 C2 C1 118.4(11) . .
C3 C2 C1 120.5(12) . .
C4 C3 C2 123.2(17) . .
C3 C4 C5 119.0(13) . .
C6 C5 C4 120.0(11) . .
C5 C6 C7 113.5(12) . .
C5 C6 C8 119.8(11) . .
C7 C6 C8 126.6(11) . .
C2 C7 C6 122.8(9) . .
N1 C8 C6 114.3(10) . .
N2 C11 C12 109.8(11) . .
C13 C12 C17 112.1(13) . .
C13 C12 C11 120.1(11) . .
C17 C12 C11 127.8(11) . .
C12 C13 C14 121.0(11) . .
C15 C14 C13 121.3(13) . .
C14 C15 C16 120.0(18) . .
C17 C16 C15 119.8(12) . .
C17 C16 C18 119.2(11) . .
C15 C16 C18 120.1(12) . .
C16 C17 C12 124.7(9) . .
N4 C18 C16 109.0(12) . .
F2 P1 F6 86.6(15) . .
F2 P1 F1 87.5(12) . .
F6 P1 F1 172(2) . .
F2 P1 F3 95.4(11) . .
F6 P1 F3 80.7(19) . .
F1 P1 F3 93.8(11) . .
F2 P1 F5 174.2(14) . .
F6 P1 F5 97.9(12) . .
F1 P1 F5 88.3(9) . .
F3 P1 F5 88.9(7) . .
F2 P1 F4 84.9(12) . .
F6 P1 F4 102.2(18) . .
F1 P1 F4 83.3(11) . .
F3 P1 F4 177.1(9) . .
F5 P1 F4 90.6(8) . .
F7 P2 F7 180.0(8) 6_556 3
F7 P2 F7 91.2(7) 6_556 5_556
F7 P2 F7 88.8(7) 3 5_556
F7 P2 F7 88.8(7) 6_556 2
F7 P2 F7 91.2(7) 3 2
F7 P2 F7 180.0 5_556 2
F7 P2 F7 91.2(7) 6_556 4_556
F7 P2 F7 88.8(7) 3 4_556
F7 P2 F7 91.2(7) 5_556 4_556
F7 P2 F7 88.8(7) 2 4_556
F7 P2 F7 88.7(7) 6_556 .
F7 P2 F7 91.3(7) 3 .
F7 P2 F7 88.7(7) 5_556 .
F7 P2 F7 91.3(7) 2 .
F7 P2 F7 180.0 4_556 .
F8 P3 F8 180.0(10) 5 2
F8 P3 F8 91.2(7) 5 4
F8 P3 F8 88.8(7) 2 4
F8 P3 F8 88.8(7) 5 .
F8 P3 F8 91.2(7) 2 .
F8 P3 F8 180.0 4 .
F8 P3 F8 91.2(7) 5 6
F8 P3 F8 88.8(7) 2 6
F8 P3 F8 91.2(7) 4 6
F8 P3 F8 88.8(7) . 6
F8 P3 F8 88.8(7) 5 3
F8 P3 F8 91.2(7) 2 3
F8 P3 F8 88.8(7) 4 3
F8 P3 F8 91.2(7) . 3
F8 P3 F8 180.0(12) 6 3
F9 P4 F9 74.5(17) 2_665 .
F9 P4 F9 74.5(17) 2_665 3_565
F9 P4 F9 74.5(17) . 3_565
F9 P4 F10 89.4(16) 2_665 2_665
F9 P4 F10 142(3) . 2_665
F9 P4 F10 134(3) 3_565 2_665
F9 P4 F10 142(3) 2_665 3_565
F9 P4 F10 134(3) . 3_565
F9 P4 F10 89.4(17) 3_565 3_565
F10 P4 F10 78(2) 2_665 3_565
F9 P4 F10 134(3) 2_665 .
F9 P4 F10 89.4(16) . .
F9 P4 F10 142(3) 3_565 .
F10 P4 F10 78(2) 2_665 .
F10 P4 F10 78(2) 3_565 .

loop_
_geom_bond_atom_site_label_1
_geom_bond_atom_site_label_2
_geom_bond_distance
_geom_bond_site_symmetry_2
N1 C8 1.380(18) .
N1 C19 1.4200 .
N1 C9 1.4200 .
C9 C10 1.4200 .
C10 N2 1.4200 .
N2 C11 1.421(15) .
N2 C19 1.4200 .
N3 C1 1.465(17) .
N3 C1 1.465(17) 2_655
N3 C1 1.465(17) 3_665
N4 C18 1.481(18) .
N4 C18 1.481(18) 2_655
N4 C18 1.481(18) 3_665
C1 C2 1.564(15) .
C2 C7 1.313(18) .
C2 C3 1.364(18) .
C3 C4 1.28(2) .
C4 C5 1.45(3) .
C5 C6 1.441(17) .
C6 C7 1.439(15) .
C6 C8 1.51(2) .
C11 C12 1.49(2) .
C12 C13 1.429(18) .
C12 C17 1.458(17) .
C13 C14 1.41(2) .
C14 C15 1.34(2) .
C15 C16 1.377(17) .
C16 C17 1.328(18) .
C16 C18 1.564(14) .
P1 F2 1.45(3) .
P1 F6 1.431(17) .
P1 F1 1.55(2) .
P1 F3 1.554(15) .
P1 F5 1.61(2) .
P1 F4 1.642(17) .
P2 F7 1.559(13) 6_556
P2 F7 1.559(13) 3
P2 F7 1.559(13) 5_556
P2 F7 1.559(13) 2
P2 F7 1.559(13) 4_556
P2 F7 1.559(13) .
P3 F8 1.585(12) 5
P3 F8 1.585(12) 2
P3 F8 1.585(12) 4
P3 F8 1.585(12) .
P3 F8 1.585(12) 6
P3 F8 1.585(12) 3
P4 F9 1.55(3) 2_665
P4 F9 1.55(3) .
P4 F9 1.55(3) 3_565
P4 F10 1.56(3) 2_665
P4 F10 1.56(3) 3_565
P4 F10 1.56(3) .
